data_7130366
loop_
_publ_author_name
'Ma, Longtao'
'Tang, Ruowen'
'Zhou, Youjun'
'Bei, Jiali'
'Wang, Yang'
'Chen, Tingting'
'Ou, Changjin'
'Han, Ying'
'Yan, Chao-Guo'
'Yao, Yong'

_publ_section_title
;
 Pillar[5]arene-based [1]rotaxanes with salicylaldimine as the stopper:
 synthesis, characterization and application in the fluorescence turn-on
 sensing of Zn<sup>2+</sup> in water.
;
_journal_name_full 'Chemical communications (Cambridge, England)'
_journal_paper_doi 10.1039/d2cc02893j
_journal_year 2022
_chemical_formula_moiety 'C64 H77 Cl N2 O12'
_chemical_formula_sum 'C64 H77 Cl N2 O12'
_chemical_formula_weight 1101.72
_space_group_crystal_system monoclinic
_space_group_IT_number 14
_space_group_name_Hall '-P 2yn'
_space_group_name_H-M_alt 'P 1 21/n 1'
_atom_sites_solution_hydrogens geom
_audit_creation_method SHELXL-2014/7
_audit_update_record
;
2021-11-05 deposited with the CCDC.	2022-07-11 downloaded from the CCDC.
;
_cell_angle_alpha 90
_cell_angle_beta 96.541(4)
_cell_angle_gamma 90
_cell_formula_units_Z 4
_cell_length_a 12.4109(17)
_cell_length_b 19.955(3)
_cell_length_c 25.114(4)
_cell_measurement_reflns_used 6856
_cell_measurement_temperature 296(2)
_cell_measurement_theta_max 20.06
_cell_measurement_theta_min 2.41
_cell_volume 6179.2(16)
_computing_structure_refinement 'SHELXL-2014/7 (Sheldrick, 2014)'
_diffrn_ambient_temperature 296(2)
_diffrn_measured_fraction_theta_full 0.997
_diffrn_measured_fraction_theta_max 0.997
_diffrn_measurement_device_type 'Bruker APEX-II CCD'
_diffrn_measurement_method '\f and \w scans'
_diffrn_radiation_type MoK\a
_diffrn_radiation_wavelength 0.71073
_diffrn_reflns_av_R_equivalents 0.1423
_diffrn_reflns_av_unetI/netI 0.1363
_diffrn_reflns_Laue_measured_fraction_full 0.997
_diffrn_reflns_Laue_measured_fraction_max 0.997
_diffrn_reflns_limit_h_max 14
_diffrn_reflns_limit_h_min -14
_diffrn_reflns_limit_k_max 23
_diffrn_reflns_limit_k_min -23
_diffrn_reflns_limit_l_max 27
_diffrn_reflns_limit_l_min -29
_diffrn_reflns_number 62354
_diffrn_reflns_point_group_measured_fraction_full 0.997
_diffrn_reflns_point_group_measured_fraction_max 0.997
_diffrn_reflns_theta_full 24.999
_diffrn_reflns_theta_max 24.999
_diffrn_reflns_theta_min 2.032
_exptl_absorpt_coefficient_mu 0.122
_exptl_absorpt_correction_T_max 0.7456
_exptl_absorpt_correction_T_min 0.6612
_exptl_absorpt_correction_type multi-scan
_exptl_absorpt_process_details sadabs
_exptl_crystal_colour yellow
_exptl_crystal_density_diffrn 1.184
_exptl_crystal_description block
_exptl_crystal_F_000 2352
_exptl_crystal_size_max 0.220
_exptl_crystal_size_mid 0.200
_exptl_crystal_size_min 0.180
_refine_diff_density_max 0.435
_refine_diff_density_min -0.417
_refine_diff_density_rms 0.050
_refine_ls_extinction_method none
_refine_ls_goodness_of_fit_ref 0.961
_refine_ls_hydrogen_treatment constr
_refine_ls_matrix_type full
_refine_ls_number_parameters 722
_refine_ls_number_reflns 10837
_refine_ls_number_restraints 36
_refine_ls_restrained_S_all 1.010
_refine_ls_R_factor_all 0.2344
_refine_ls_R_factor_gt 0.0881
_refine_ls_shift/su_max 0.000
_refine_ls_shift/su_mean 0.000
_refine_ls_structure_factor_coef Fsqd
_refine_ls_weighting_details 'w=1/[\s^2^(Fo^2^)+(0.1388P)^2^] where P=(Fo^2^+2Fc^2^)/3'
_refine_ls_weighting_scheme calc
_refine_ls_wR_factor_gt 0.2210
_refine_ls_wR_factor_ref 0.2629
_reflns_Friedel_coverage 0.000
_reflns_number_gt 4334
_reflns_number_total 10837
_reflns_threshold_expression 'I > 2\s(I)'
_cod_data_source_file d2cc02893j2.cif
_cod_data_source_block ld20210131_a_sq
_cod_original_cell_volume 6179.1(16)
_cod_original_sg_symbol_H-M 'P 21/n'
_cod_database_code 7130366
_shelx_shelxl_version_number 2014/7
_shelx_space_group_comment
;
The symmetry employed for this shelxl refinement is uniquely defined
by the following loop, which should always be used as a source of
symmetry information in preference to the above space-group names.
They are only intended as comments.
;
_shelx_estimated_absorpt_t_min 0.974
_shelx_estimated_absorpt_t_max 0.978

loop_
_space_group_symop_operation_xyz
'x, y, z'
'-x+1/2, y+1/2, -z+1/2'
'-x, -y, -z'
'x-1/2, -y-1/2, z-1/2'

loop_
_atom_site_label
_atom_site_type_symbol
_atom_site_fract_x
_atom_site_fract_y
_atom_site_fract_z
_atom_site_U_iso_or_equiv
_atom_site_adp_type
_atom_site_occupancy
_atom_site_site_symmetry_order
_atom_site_calc_flag
_atom_site_refinement_flags_posn
_atom_site_refinement_flags_adp
_atom_site_refinement_flags_occupancy
_atom_site_disorder_assembly
_atom_site_disorder_group
C1 C 0.9163(3) 0.6993(2) 0.41252(18) 0.0694(14) Uani 1 1 d . . . . .
H1A H 0.9360 0.7200 0.4472 0.083 Uiso 1 1 calc R U . . .
H1B H 0.9816 0.6810 0.4004 0.083 Uiso 1 1 calc R U . . .
C2 C 0.8353(3) 0.6430(2) 0.41805(17) 0.0553(11) Uani 1 1 d . . . . .
C3 C 0.7714(4) 0.6413(2) 0.45956(17) 0.0625(12) Uani 1 1 d . . . . .
H3 H 0.7830 0.6734 0.4865 0.075 Uiso 1 1 calc R U . . .
C4 C 0.6909(4) 0.5941(2) 0.46298(17) 0.0610(12) Uani 1 1 d . . . . .
C5 C 0.6729(3) 0.5452(2) 0.42328(18) 0.0571(12) Uani 1 1 d . . . . .
C6 C 0.7395(3) 0.5448(2) 0.38294(17) 0.0576(12) Uani 1 1 d . . . . .
H6 H 0.7302 0.5116 0.3569 0.069 Uiso 1 1 calc R U . . .
C7 C 0.8204(4) 0.5927(2) 0.38010(18) 0.0581(12) Uani 1 1 d . . . . .
C8 C 0.8890(4) 0.5366(3) 0.3063(2) 0.0902(17) Uani 1 1 d . . . . .
H8A H 0.9146 0.4981 0.3269 0.135 Uiso 1 1 calc R U . . .
H8B H 0.9360 0.5452 0.2792 0.135 Uiso 1 1 calc R U . . .
H8C H 0.8168 0.5283 0.2895 0.135 Uiso 1 1 calc R U . . .
C9 C 0.6594(6) 0.6236(3) 0.5519(2) 0.128(2) Uani 1 1 d . . . . .
H9A H 0.7307 0.6082 0.5651 0.192 Uiso 1 1 calc R U . . .
H9B H 0.6099 0.6132 0.5775 0.192 Uiso 1 1 calc R U . . .
H9C H 0.6610 0.6713 0.5466 0.192 Uiso 1 1 calc R U . . .
C10 C 0.5830(4) 0.4944(2) 0.42376(18) 0.0707(13) Uani 1 1 d . . . . .
H10A H 0.6049 0.4532 0.4076 0.085 Uiso 1 1 calc R U . . .
H10B H 0.5721 0.4848 0.4606 0.085 Uiso 1 1 calc R U . . .
C11 C 0.4776(4) 0.5177(2) 0.39419(19) 0.0598(12) Uani 1 1 d . . . . .
C12 C 0.4074(4) 0.5563(2) 0.42005(18) 0.0651(13) Uani 1 1 d . . . . .
H12 H 0.4261 0.5673 0.4559 0.078 Uiso 1 1 calc R U . . .
C13 C 0.3102(4) 0.5790(2) 0.39428(19) 0.0604(12) Uani 1 1 d . . . . .
C14 C 0.2795(4) 0.5630(2) 0.3415(2) 0.0632(12) Uani 1 1 d . . . . .
C15 C 0.3502(4) 0.5246(2) 0.31539(19) 0.0701(14) Uani 1 1 d . . . . .
H15 H 0.3315 0.5135 0.2796 0.084 Uiso 1 1 calc R U . . .
C16 C 0.4488(4) 0.5023(2) 0.3416(2) 0.0636(12) Uani 1 1 d . . . . .
C17 C 0.4956(4) 0.4471(3) 0.2629(2) 0.0999(19) Uani 1 1 d . . . . .
H17A H 0.4293 0.4219 0.2591 0.150 Uiso 1 1 calc R U . . .
H17B H 0.5529 0.4203 0.2514 0.150 Uiso 1 1 calc R U . . .
H17C H 0.4866 0.4868 0.2413 0.150 Uiso 1 1 calc R U . . .
C18 C 0.2471(5) 0.6211(3) 0.4739(2) 0.124(2) Uani 1 1 d . . . . .
H18A H 0.2560 0.5765 0.4881 0.186 Uiso 1 1 calc R U . . .
H18B H 0.1829 0.6408 0.4853 0.186 Uiso 1 1 calc R U . . .
H18C H 0.3091 0.6477 0.4869 0.186 Uiso 1 1 calc R U . . .
C19 C 0.1742(3) 0.5873(3) 0.31152(18) 0.0711(14) Uani 1 1 d . . . . .
H19A H 0.1225 0.5958 0.3369 0.085 Uiso 1 1 calc R U . . .
H19B H 0.1445 0.5525 0.2872 0.085 Uiso 1 1 calc R U . . .
C20 C 0.1891(3) 0.6505(3) 0.27994(18) 0.0627(13) Uani 1 1 d . . . . .
C21 C 0.1799(3) 0.7134(3) 0.30235(17) 0.0618(13) Uani 1 1 d . . . . .
H21 H 0.1594 0.7163 0.3368 0.074 Uiso 1 1 calc R U . . .
C22 C 0.1998(3) 0.7722(3) 0.27579(18) 0.0629(13) Uani 1 1 d . . . . .
C23 C 0.2320(3) 0.7685(3) 0.22471(19) 0.0694(14) Uani 1 1 d . . . . .
C24 C 0.2389(4) 0.7059(4) 0.20149(19) 0.0755(15) Uani 1 1 d . . . . .
H24 H 0.2579 0.7031 0.1668 0.091 Uiso 1 1 calc R U . . .
C25 C 0.2185(3) 0.6476(3) 0.2283(2) 0.0719(14) Uani 1 1 d . . . . .
C26 C 0.2669(5) 0.5791(3) 0.1573(2) 0.129(3) Uani 1 1 d . . . . .
H26A H 0.2149 0.5965 0.1295 0.194 Uiso 1 1 calc R U . . .
H26B H 0.2806 0.5328 0.1502 0.194 Uiso 1 1 calc R U . . .
H26C H 0.3333 0.6040 0.1582 0.194 Uiso 1 1 calc R U . . .
C27 C 0.1648(5) 0.8416(3) 0.3499(2) 0.0979(18) Uani 1 1 d . . . . .
H27A H 0.0943 0.8225 0.3518 0.147 Uiso 1 1 calc R U . . .
H27B H 0.1637 0.8881 0.3594 0.147 Uiso 1 1 calc R U . . .
H27C H 0.2173 0.8185 0.3743 0.147 Uiso 1 1 calc R U . . .
C28 C 0.2612(4) 0.8314(3) 0.19598(18) 0.0891(17) Uani 1 1 d . . . . .
H28A H 0.2470 0.8245 0.1576 0.107 Uiso 1 1 calc R U . . .
H28B H 0.2158 0.8680 0.2055 0.107 Uiso 1 1 calc R U . . .
C29 C 0.3791(4) 0.8502(3) 0.2101(2) 0.0740(14) Uani 1 1 d . . . . .
C30 C 0.4091(5) 0.8895(3) 0.2541(2) 0.0750(14) Uani 1 1 d . . . . .
H30 H 0.3564 0.9071 0.2737 0.090 Uiso 1 1 calc R U . . .
C31 C 0.5154(5) 0.9029(3) 0.2692(2) 0.0794(15) Uani 1 1 d . . . . .
C32 C 0.5972(4) 0.8786(3) 0.2409(2) 0.0724(14) Uani 1 1 d . . . . .
C33 C 0.5659(5) 0.8410(3) 0.1956(2) 0.0746(14) Uani 1 1 d . . . . .
H33 H 0.6185 0.8252 0.1752 0.090 Uiso 1 1 calc R U . . .
C34 C 0.4587(5) 0.8265(3) 0.1800(2) 0.0783(15) Uani 1 1 d . . . . .
C35 C 0.4944(6) 0.7752(4) 0.0981(2) 0.129(2) Uani 1 1 d . . . . .
H35A H 0.5226 0.8166 0.0859 0.193 Uiso 1 1 calc R U . . .
H35B H 0.4566 0.7518 0.0682 0.193 Uiso 1 1 calc R U . . .
H35C H 0.5531 0.7480 0.1141 0.193 Uiso 1 1 calc R U . . .
C36 C 0.4745(6) 0.9710(3) 0.3435(3) 0.135(3) Uani 1 1 d . . . . .
H36A H 0.4310 1.0025 0.3216 0.202 Uiso 1 1 calc R U . . .
H36B H 0.5102 0.9934 0.3743 0.202 Uiso 1 1 calc R U . . .
H36C H 0.4289 0.9361 0.3548 0.202 Uiso 1 1 calc R U . . .
C37 C 0.7145(4) 0.8935(3) 0.2588(2) 0.0887(16) Uani 1 1 d . . . . .
H37A H 0.7195 0.9376 0.2752 0.106 Uiso 1 1 calc R U . . .
H37B H 0.7536 0.8949 0.2276 0.106 Uiso 1 1 calc R U . . .
C38 C 0.7699(4) 0.8427(2) 0.2987(2) 0.0678(13) Uani 1 1 d . . . . .
C39 C 0.7572(4) 0.8476(2) 0.3530(2) 0.0697(13) Uani 1 1 d . . . . .
H39 H 0.7157 0.8823 0.3647 0.084 Uiso 1 1 calc R U . . .
C40 C 0.8040(4) 0.8028(3) 0.38953(19) 0.0604(12) Uani 1 1 d . . . . .
C41 C 0.8692(3) 0.7514(2) 0.37346(19) 0.0563(11) Uani 1 1 d . . . . .
C42 C 0.8811(3) 0.7475(2) 0.3198(2) 0.0614(12) Uani 1 1 d . . . . .
H42 H 0.9237 0.7134 0.3080 0.074 Uiso 1 1 calc R U . . .
C43 C 0.8328(4) 0.7916(3) 0.2830(2) 0.0628(12) Uani 1 1 d . . . . .
C44 C 0.9062(5) 0.7401(3) 0.21000(18) 0.1097(15) Uani 1 1 d D U . . .
H44A H 0.8794 0.6956 0.2170 0.132 Uiso 1 1 calc R U . . .
H44B H 0.9798 0.7442 0.2274 0.132 Uiso 1 1 calc R U . . .
C45 C 0.9035(6) 0.7516(4) 0.14966(19) 0.163(2) Uani 1 1 d D U . . .
H45A H 0.8289 0.7541 0.1334 0.195 Uiso 1 1 calc R U . . .
H45B H 0.9386 0.7938 0.1432 0.195 Uiso 1 1 calc R U . . .
C46 C 0.9615(6) 0.6946(4) 0.1242(2) 0.193(2) Uani 1 1 d D U . . .
H46A H 1.0319 0.6865 0.1441 0.232 Uiso 1 1 calc R U . . .
H46B H 0.9191 0.6537 0.1241 0.232 Uiso 1 1 calc R U . . .
C47 C 0.9746(8) 0.7158(6) 0.0670(3) 0.250(4) Uani 1 1 d D U . . .
H47A H 0.9326 0.6867 0.0422 0.375 Uiso 1 1 calc R U . . .
H47B H 1.0496 0.7130 0.0613 0.375 Uiso 1 1 calc R U . . .
H47C H 0.9497 0.7611 0.0613 0.375 Uiso 1 1 calc R U . . .
C48 C 0.7207(4) 0.8522(3) 0.4632(2) 0.0876(16) Uani 1 1 d . . . . .
H48A H 0.7330 0.8956 0.4476 0.105 Uiso 1 1 calc R U . . .
H48B H 0.7373 0.8563 0.5017 0.105 Uiso 1 1 calc R U . . .
C49 C 0.6021(4) 0.8343(3) 0.45055(18) 0.0710(14) Uani 1 1 d . . . . .
C50 C 0.4766(4) 0.7460(3) 0.4159(2) 0.0869(16) Uani 1 1 d . . . . .
H50A H 0.4212 0.7767 0.4252 0.104 Uiso 1 1 calc R U . . .
H50B H 0.4653 0.7032 0.4327 0.104 Uiso 1 1 calc R U . . .
C51 C 0.4658(4) 0.7372(3) 0.3564(2) 0.0850(16) Uani 1 1 d . . . . .
H51A H 0.4719 0.7809 0.3401 0.102 Uiso 1 1 calc R U . . .
H51B H 0.3937 0.7203 0.3449 0.102 Uiso 1 1 calc R U . . .
C52 C 0.5469(4) 0.6912(2) 0.33575(18) 0.0736(14) Uani 1 1 d . . . . .
H52A H 0.6190 0.7082 0.3474 0.088 Uiso 1 1 calc R U . . .
H52B H 0.5407 0.6476 0.3521 0.088 Uiso 1 1 calc R U . . .
C53 C 0.5365(4) 0.6825(3) 0.27668(18) 0.0792(15) Uani 1 1 d . . . . .
H53A H 0.5427 0.7261 0.2602 0.095 Uiso 1 1 calc R U . . .
H53B H 0.4646 0.6653 0.2649 0.095 Uiso 1 1 calc R U . . .
C54 C 0.6186(4) 0.6364(3) 0.25685(18) 0.0819(15) Uani 1 1 d . . . . .
H54A H 0.6102 0.5924 0.2723 0.098 Uiso 1 1 calc R U . . .
H54B H 0.6904 0.6525 0.2702 0.098 Uiso 1 1 calc R U . . .
C55 C 0.6128(4) 0.6288(3) 0.19633(18) 0.0860(16) Uani 1 1 d . . . . .
H55A H 0.5394 0.6161 0.1826 0.103 Uiso 1 1 calc R U . . .
H55B H 0.6275 0.6720 0.1810 0.103 Uiso 1 1 calc R U . . .
C56 C 0.6890(4) 0.5787(3) 0.17769(19) 0.0914(17) Uani 1 1 d . . . . .
H56A H 0.7621 0.5910 0.1922 0.110 Uiso 1 1 calc R U . . .
H56B H 0.6734 0.5355 0.1927 0.110 Uiso 1 1 calc R U . . .
C57 C 0.6865(4) 0.5710(3) 0.11877(18) 0.0895(17) Uani 1 1 d . . . . .
H57A H 0.7065 0.6132 0.1034 0.107 Uiso 1 1 calc R U . . .
H57B H 0.7395 0.5376 0.1112 0.107 Uiso 1 1 calc R U . . .
C58 C 0.5665(4) 0.4906(3) 0.07961(16) 0.0654(13) Uani 1 1 d . . . . .
H58 H 0.6252 0.4614 0.0842 0.079 Uiso 1 1 calc R U . . .
C59 C 0.4612(4) 0.4652(3) 0.05600(16) 0.0580(12) Uani 1 1 d . . . . .
C60 C 0.3698(4) 0.5075(3) 0.04828(15) 0.0572(12) Uani 1 1 d . . . . .
C61 C 0.2691(4) 0.4812(3) 0.02894(16) 0.0659(13) Uani 1 1 d . . . . .
H61 H 0.2088 0.5092 0.0250 0.079 Uiso 1 1 calc R U . . .
C62 C 0.2570(4) 0.4156(3) 0.01576(16) 0.0683(13) Uani 1 1 d . . . . .
H62 H 0.1890 0.3986 0.0032 0.082 Uiso 1 1 calc R U . . .
C63 C 0.3466(5) 0.3743(2) 0.02111(17) 0.0709(14) Uani 1 1 d . . . . .
C64 C 0.4471(4) 0.3988(3) 0.04043(17) 0.0712(14) Uani 1 1 d . . . . .
H64 H 0.5068 0.3703 0.0431 0.085 Uiso 1 1 calc R U . . .
Cl1 Cl 0.33448(15) 0.29053(8) 0.00329(7) 0.1195(6) Uani 1 1 d . . . . .
N1 N 0.5815(3) 0.7715(2) 0.43568(14) 0.0687(11) Uani 1 1 d . . . . .
H1 H 0.6351 0.7439 0.4381 0.082 Uiso 1 1 calc R U . . .
N2 N 0.5804(3) 0.5510(2) 0.09393(14) 0.0699(11) Uani 1 1 d . . . . .
O1 O 0.8883(2) 0.59362(16) 0.34084(13) 0.0754(9) Uani 1 1 d . . . . .
O2 O 0.6256(3) 0.59237(18) 0.50384(13) 0.0892(11) Uani 1 1 d . . . . .
O3 O 0.5218(3) 0.46493(17) 0.31656(14) 0.0848(10) Uani 1 1 d . . . . .
O4 O 0.2375(3) 0.61864(17) 0.41824(13) 0.0870(10) Uani 1 1 d . . . . .
O5 O 0.2257(3) 0.5849(2) 0.20720(14) 0.1008(12) Uani 1 1 d . . . . .
O6 O 0.1927(3) 0.83505(19) 0.29721(13) 0.0873(10) Uani 1 1 d . . . . .
O7 O 0.4229(3) 0.7886(2) 0.13585(15) 0.1069(13) Uani 1 1 d . . . . .
O8 O 0.5529(3) 0.9427(2) 0.31353(17) 0.1062(12) Uani 1 1 d . . . . .
O9 O 0.8403(3) 0.78855(19) 0.22905(14) 0.0928(10) Uani 1 1 d . U . . .
O10 O 0.7944(2) 0.80458(16) 0.44400(13) 0.0759(9) Uani 1 1 d . . . . .
O11 O 0.5339(3) 0.8762(2) 0.45567(16) 0.1091(13) Uani 1 1 d . . . . .
O12 O 0.3793(2) 0.57369(16) 0.05974(12) 0.0701(9) Uani 1 1 d . . . . .
H12A H 0.4412 0.5817 0.0733 0.105 Uiso 1 1 calc R U . . .

loop_
_atom_site_aniso_label
_atom_site_aniso_U_11
_atom_site_aniso_U_22
_atom_site_aniso_U_33
_atom_site_aniso_U_23
_atom_site_aniso_U_13
_atom_site_aniso_U_12
C1 0.045(3) 0.093(4) 0.068(3) -0.024(3) -0.001(2) -0.010(3)
C2 0.048(3) 0.058(3) 0.057(3) -0.005(2) -0.006(2) 0.009(2)
C3 0.062(3) 0.068(3) 0.055(3) -0.006(2) -0.004(2) 0.006(3)
C4 0.063(3) 0.069(4) 0.050(3) 0.008(3) 0.001(2) 0.004(3)
C5 0.057(3) 0.053(3) 0.059(3) 0.016(3) -0.004(2) 0.009(2)
C6 0.059(3) 0.046(3) 0.065(3) -0.002(2) -0.003(2) 0.002(2)
C7 0.045(3) 0.055(3) 0.072(3) -0.003(3) -0.003(2) 0.007(2)
C8 0.076(4) 0.102(4) 0.094(4) -0.043(3) 0.017(3) -0.003(3)
C9 0.189(7) 0.133(6) 0.068(4) -0.031(4) 0.044(4) -0.039(5)
C10 0.078(3) 0.054(3) 0.080(3) 0.017(3) 0.006(3) -0.001(3)
C11 0.062(3) 0.045(3) 0.073(3) 0.009(3) 0.010(3) -0.010(2)
C12 0.078(4) 0.056(3) 0.061(3) 0.009(2) 0.009(3) -0.001(3)
C13 0.071(3) 0.052(3) 0.061(3) -0.001(3) 0.018(3) -0.002(3)
C14 0.046(3) 0.065(3) 0.082(4) -0.004(3) 0.022(3) -0.014(2)
C15 0.061(3) 0.071(4) 0.080(3) -0.019(3) 0.012(3) -0.023(3)
C16 0.055(3) 0.056(3) 0.080(4) -0.008(3) 0.012(3) -0.010(3)
C17 0.077(4) 0.107(5) 0.120(5) -0.047(4) 0.031(3) -0.008(3)
C18 0.162(6) 0.140(6) 0.077(4) 0.003(4) 0.038(4) 0.048(5)
C19 0.045(3) 0.090(4) 0.080(3) -0.017(3) 0.015(2) -0.010(3)
C20 0.040(3) 0.091(4) 0.057(3) -0.008(3) 0.006(2) 0.000(3)
C21 0.040(3) 0.099(4) 0.046(3) -0.002(3) 0.003(2) 0.013(3)
C22 0.050(3) 0.086(4) 0.052(3) 0.011(3) 0.000(2) 0.017(3)
C23 0.045(3) 0.115(5) 0.047(3) 0.018(3) -0.001(2) 0.015(3)
C24 0.054(3) 0.126(5) 0.046(3) -0.008(4) 0.005(2) 0.000(3)
C25 0.040(3) 0.117(5) 0.058(3) -0.017(4) 0.004(2) -0.007(3)
C26 0.131(5) 0.165(7) 0.102(4) -0.064(4) 0.058(4) -0.029(5)
C27 0.125(5) 0.103(5) 0.071(4) -0.010(3) 0.035(3) 0.006(4)
C28 0.081(4) 0.125(5) 0.062(3) 0.030(3) 0.011(3) 0.032(3)
C29 0.074(4) 0.086(4) 0.065(3) 0.034(3) 0.019(3) 0.021(3)
C30 0.070(4) 0.084(4) 0.073(4) 0.024(3) 0.018(3) 0.025(3)
C31 0.099(5) 0.056(4) 0.084(4) 0.012(3) 0.014(4) 0.014(3)
C32 0.069(4) 0.059(3) 0.093(4) 0.029(3) 0.026(3) 0.015(3)
C33 0.077(4) 0.074(4) 0.079(4) 0.020(3) 0.033(3) 0.009(3)
C34 0.070(4) 0.096(4) 0.072(4) 0.034(3) 0.024(3) 0.017(3)
C35 0.144(6) 0.170(7) 0.078(4) -0.004(4) 0.036(4) 0.044(5)
C36 0.149(6) 0.129(6) 0.128(5) -0.023(4) 0.023(5) 0.055(5)
C37 0.093(4) 0.065(4) 0.113(4) 0.016(3) 0.030(3) -0.008(3)
C38 0.064(3) 0.058(3) 0.083(4) 0.004(3) 0.018(3) -0.019(3)
C39 0.063(3) 0.048(3) 0.099(4) -0.006(3) 0.016(3) -0.006(3)
C40 0.051(3) 0.066(4) 0.065(3) -0.019(3) 0.010(2) -0.022(3)
C41 0.043(3) 0.053(3) 0.072(3) -0.008(3) 0.003(2) -0.014(2)
C42 0.051(3) 0.062(3) 0.073(3) -0.012(3) 0.014(2) -0.006(2)
C43 0.056(3) 0.058(3) 0.077(4) -0.003(3) 0.018(3) -0.007(3)
C44 0.082(3) 0.161(4) 0.086(3) -0.028(3) 0.010(3) 0.007(3)
C45 0.110(4) 0.283(5) 0.094(3) -0.043(4) 0.008(3) 0.015(4)
C46 0.133(5) 0.324(6) 0.122(4) -0.051(4) 0.011(4) 0.016(4)
C47 0.207(8) 0.412(10) 0.136(5) -0.045(6) 0.043(6) -0.021(8)
C48 0.095(4) 0.085(4) 0.087(4) -0.043(3) 0.028(3) -0.021(3)
C49 0.082(4) 0.060(4) 0.073(3) -0.018(3) 0.019(3) 0.000(3)
C50 0.060(3) 0.091(4) 0.111(4) -0.010(3) 0.012(3) -0.010(3)
C51 0.058(3) 0.092(4) 0.101(4) -0.005(3) -0.012(3) -0.010(3)
C52 0.068(3) 0.072(4) 0.077(3) -0.009(3) -0.008(3) -0.014(3)
C53 0.082(4) 0.076(4) 0.074(3) 0.010(3) -0.014(3) -0.011(3)
C54 0.079(4) 0.081(4) 0.080(4) -0.007(3) -0.014(3) -0.005(3)
C55 0.095(4) 0.098(4) 0.062(3) 0.003(3) -0.006(3) -0.012(3)
C56 0.083(4) 0.117(5) 0.072(4) -0.014(3) -0.004(3) -0.009(4)
C57 0.063(3) 0.134(5) 0.069(3) 0.004(3) -0.005(3) -0.018(3)
C58 0.047(3) 0.098(4) 0.052(3) 0.008(3) 0.004(2) 0.011(3)
C59 0.069(4) 0.061(4) 0.046(3) 0.010(2) 0.016(2) 0.016(3)
C60 0.065(3) 0.066(4) 0.042(2) 0.007(2) 0.012(2) 0.006(3)
C61 0.062(3) 0.079(4) 0.056(3) 0.010(3) 0.005(2) 0.005(3)
C62 0.066(3) 0.079(4) 0.060(3) 0.005(3) 0.005(2) -0.004(3)
C63 0.082(4) 0.068(4) 0.063(3) 0.000(3) 0.010(3) 0.001(3)
C64 0.070(4) 0.088(5) 0.058(3) 0.021(3) 0.016(3) 0.022(3)
Cl1 0.1381(14) 0.0766(11) 0.1406(14) -0.0188(10) 0.0023(11) -0.0020(10)
N1 0.053(3) 0.067(3) 0.085(3) -0.011(2) 0.0065(19) -0.001(2)
N2 0.071(3) 0.086(3) 0.051(2) -0.001(2) 0.0004(19) -0.002(3)
O1 0.060(2) 0.077(2) 0.092(2) -0.027(2) 0.0238(18) -0.0046(17)
O2 0.104(3) 0.104(3) 0.063(2) 0.000(2) 0.021(2) -0.014(2)
O3 0.069(2) 0.087(3) 0.099(3) -0.027(2) 0.0130(19) 0.0089(19)
O4 0.103(3) 0.088(3) 0.073(2) -0.0018(19) 0.023(2) 0.026(2)
O5 0.095(3) 0.128(4) 0.084(3) -0.050(2) 0.030(2) -0.023(2)
O6 0.105(3) 0.085(3) 0.077(2) 0.013(2) 0.0293(19) 0.029(2)
O7 0.098(3) 0.154(4) 0.070(2) -0.006(2) 0.017(2) 0.006(3)
O8 0.104(3) 0.089(3) 0.127(3) -0.010(3) 0.019(3) 0.027(2)
O9 0.085(2) 0.120(3) 0.078(2) 0.002(2) 0.0251(18) 0.006(2)
O10 0.071(2) 0.081(2) 0.075(2) -0.0272(18) 0.0076(17) -0.0090(18)
O11 0.112(3) 0.077(3) 0.144(3) -0.024(2) 0.040(3) 0.021(2)
O12 0.071(2) 0.067(2) 0.073(2) 0.0001(18) 0.0062(17) 0.0076(18)

loop_
_atom_type_symbol
_atom_type_description
_atom_type_scat_dispersion_real
_atom_type_scat_dispersion_imag
_atom_type_scat_source
C C 0.0033 0.0016 'International Tables Vol C Tables 4.2.6.8 and 6.1.1.4'
H H 0.0000 0.0000 'International Tables Vol C Tables 4.2.6.8 and 6.1.1.4'
N N 0.0061 0.0033 'International Tables Vol C Tables 4.2.6.8 and 6.1.1.4'
O O 0.0106 0.0060 'International Tables Vol C Tables 4.2.6.8 and 6.1.1.4'
Cl Cl 0.1484 0.1585 'International Tables Vol C Tables 4.2.6.8 and 6.1.1.4'

loop_
_geom_angle_atom_site_label_1
_geom_angle_atom_site_label_2
_geom_angle_atom_site_label_3
_geom_angle
_geom_angle_site_symmetry_1
_geom_angle_site_symmetry_3
_geom_angle_publ_flag
C41 C1 C2 111.0(3) . . ?
C41 C1 H1A 109.4 . . ?
C2 C1 H1A 109.4 . . ?
C41 C1 H1B 109.4 . . ?
C2 C1 H1B 109.4 . . ?
H1A C1 H1B 108.0 . . ?
C3 C2 C7 117.4(4) . . ?
C3 C2 C1 121.9(4) . . ?
C7 C2 C1 120.7(4) . . ?
C2 C3 C4 123.0(4) . . ?
C2 C3 H3 118.5 . . ?
C4 C3 H3 118.5 . . ?
O2 C4 C3 123.6(4) . . ?
O2 C4 C5 117.0(4) . . ?
C3 C4 C5 119.4(4) . . ?
C6 C5 C4 117.9(4) . . ?
C6 C5 C10 120.5(4) . . ?
C4 C5 C10 121.6(4) . . ?
C5 C6 C7 122.0(4) . . ?
C5 C6 H6 119.0 . . ?
C7 C6 H6 119.0 . . ?
O1 C7 C2 116.3(4) . . ?
O1 C7 C6 123.5(4) . . ?
C2 C7 C6 120.2(4) . . ?
O1 C8 H8A 109.5 . . ?
O1 C8 H8B 109.5 . . ?
H8A C8 H8B 109.5 . . ?
O1 C8 H8C 109.5 . . ?
H8A C8 H8C 109.5 . . ?
H8B C8 H8C 109.5 . . ?
O2 C9 H9A 109.5 . . ?
O2 C9 H9B 109.5 . . ?
H9A C9 H9B 109.5 . . ?
O2 C9 H9C 109.5 . . ?
H9A C9 H9C 109.5 . . ?
H9B C9 H9C 109.5 . . ?
C11 C10 C5 113.0(3) . . ?
C11 C10 H10A 109.0 . . ?
C5 C10 H10A 109.0 . . ?
C11 C10 H10B 109.0 . . ?
C5 C10 H10B 109.0 . . ?
H10A C10 H10B 107.8 . . ?
C16 C11 C12 118.1(4) . . ?
C16 C11 C10 121.8(4) . . ?
C12 C11 C10 120.1(4) . . ?
C13 C12 C11 121.9(4) . . ?
C13 C12 H12 119.0 . . ?
C11 C12 H12 119.0 . . ?
C14 C13 C12 120.4(4) . . ?
C14 C13 O4 115.4(4) . . ?
C12 C13 O4 124.1(4) . . ?
C13 C14 C15 117.7(4) . . ?
C13 C14 C19 122.3(4) . . ?
C15 C14 C19 119.9(4) . . ?
C14 C15 C16 121.5(4) . . ?
C14 C15 H15 119.3 . . ?
C16 C15 H15 119.3 . . ?
C11 C16 O3 116.7(4) . . ?
C11 C16 C15 120.3(4) . . ?
O3 C16 C15 123.0(4) . . ?
O3 C17 H17A 109.5 . . ?
O3 C17 H17B 109.5 . . ?
H17A C17 H17B 109.5 . . ?
O3 C17 H17C 109.5 . . ?
H17A C17 H17C 109.5 . . ?
H17B C17 H17C 109.5 . . ?
O4 C18 H18A 109.5 . . ?
O4 C18 H18B 109.5 . . ?
H18A C18 H18B 109.5 . . ?
O4 C18 H18C 109.5 . . ?
H18A C18 H18C 109.5 . . ?
H18B C18 H18C 109.5 . . ?
C14 C19 C20 112.3(4) . . ?
C14 C19 H19A 109.2 . . ?
C20 C19 H19A 109.2 . . ?
C14 C19 H19B 109.2 . . ?
C20 C19 H19B 109.2 . . ?
H19A C19 H19B 107.9 . . ?
C21 C20 C25 117.4(5) . . ?
C21 C20 C19 121.4(4) . . ?
C25 C20 C19 121.1(5) . . ?
C20 C21 C22 122.9(4) . . ?
C20 C21 H21 118.5 . . ?
C22 C21 H21 118.5 . . ?
O6 C22 C21 124.2(4) . . ?
O6 C22 C23 116.7(5) . . ?
C21 C22 C23 119.1(5) . . ?
C24 C23 C22 118.4(5) . . ?
C24 C23 C28 121.2(5) . . ?
C22 C23 C28 120.4(6) . . ?
C25 C24 C23 122.0(5) . . ?
C25 C24 H24 119.0 . . ?
C23 C24 H24 119.0 . . ?
O5 C25 C24 123.9(5) . . ?
O5 C25 C20 115.9(6) . . ?
C24 C25 C20 120.2(5) . . ?
O5 C26 H26A 109.5 . . ?
O5 C26 H26B 109.5 . . ?
H26A C26 H26B 109.5 . . ?
O5 C26 H26C 109.5 . . ?
H26A C26 H26C 109.5 . . ?
H26B C26 H26C 109.5 . . ?
O6 C27 H27A 109.5 . . ?
O6 C27 H27B 109.5 . . ?
H27A C27 H27B 109.5 . . ?
O6 C27 H27C 109.5 . . ?
H27A C27 H27C 109.5 . . ?
H27B C27 H27C 109.5 . . ?
C29 C28 C23 111.8(4) . . ?
C29 C28 H28A 109.2 . . ?
C23 C28 H28A 109.2 . . ?
C29 C28 H28B 109.2 . . ?
C23 C28 H28B 109.2 . . ?
H28A C28 H28B 107.9 . . ?
C30 C29 C34 119.1(5) . . ?
C30 C29 C28 119.8(5) . . ?
C34 C29 C28 121.0(6) . . ?
C31 C30 C29 120.2(5) . . ?
C31 C30 H30 119.9 . . ?
C29 C30 H30 119.9 . . ?
C30 C31 C32 122.2(5) . . ?
C30 C31 O8 123.8(5) . . ?
C32 C31 O8 114.0(6) . . ?
C33 C32 C31 117.2(5) . . ?
C33 C32 C37 121.7(5) . . ?
C31 C32 C37 121.1(6) . . ?
C34 C33 C32 121.4(5) . . ?
C34 C33 H33 119.3 . . ?
C32 C33 H33 119.3 . . ?
O7 C34 C33 124.1(5) . . ?
O7 C34 C29 116.1(5) . . ?
C33 C34 C29 119.8(6) . . ?
O7 C35 H35A 109.5 . . ?
O7 C35 H35B 109.5 . . ?
H35A C35 H35B 109.5 . . ?
O7 C35 H35C 109.5 . . ?
H35A C35 H35C 109.5 . . ?
H35B C35 H35C 109.5 . . ?
O8 C36 H36A 109.5 . . ?
O8 C36 H36B 109.5 . . ?
H36A C36 H36B 109.5 . . ?
O8 C36 H36C 109.5 . . ?
H36A C36 H36C 109.5 . . ?
H36B C36 H36C 109.5 . . ?
C32 C37 C38 114.3(4) . . ?
C32 C37 H37A 108.7 . . ?
C38 C37 H37A 108.7 . . ?
C32 C37 H37B 108.7 . . ?
C38 C37 H37B 108.7 . . ?
H37A C37 H37B 107.6 . . ?
C43 C38 C39 117.7(5) . . ?
C43 C38 C37 122.2(5) . . ?
C39 C38 C37 120.1(5) . . ?
C40 C39 C38 121.8(5) . . ?
C40 C39 H39 119.1 . . ?
C38 C39 H39 119.1 . . ?
C39 C40 O10 124.7(5) . . ?
C39 C40 C41 120.3(4) . . ?
O10 C40 C41 114.9(5) . . ?
C42 C41 C40 117.1(5) . . ?
C42 C41 C1 121.7(4) . . ?
C40 C41 C1 121.0(4) . . ?
C43 C42 C41 122.6(5) . . ?
C43 C42 H42 118.7 . . ?
C41 C42 H42 118.7 . . ?
C42 C43 C38 120.5(5) . . ?
C42 C43 O9 124.5(5) . . ?
C38 C43 O9 115.0(5) . . ?
O9 C44 C45 106.8(5) . . ?
O9 C44 H44A 110.4 . . ?
C45 C44 H44A 110.4 . . ?
O9 C44 H44B 110.4 . . ?
C45 C44 H44B 110.4 . . ?
H44A C44 H44B 108.6 . . ?
C46 C45 C44 110.2(5) . . ?
C46 C45 H45A 109.6 . . ?
C44 C45 H45A 109.6 . . ?
C46 C45 H45B 109.6 . . ?
C44 C45 H45B 109.6 . . ?
H45A C45 H45B 108.1 . . ?
C47 C46 C45 107.1(5) . . ?
C47 C46 H46A 110.3 . . ?
C45 C46 H46A 110.3 . . ?
C47 C46 H46B 110.3 . . ?
C45 C46 H46B 110.3 . . ?
H46A C46 H46B 108.5 . . ?
C46 C47 H47A 109.5 . . ?
C46 C47 H47B 109.5 . . ?
H47A C47 H47B 109.5 . . ?
C46 C47 H47C 109.5 . . ?
H47A C47 H47C 109.5 . . ?
H47B C47 H47C 109.5 . . ?
O10 C48 C49 114.4(4) . . ?
O10 C48 H48A 108.6 . . ?
C49 C48 H48A 108.6 . . ?
O10 C48 H48B 108.6 . . ?
C49 C48 H48B 108.6 . . ?
H48A C48 H48B 107.6 . . ?
O11 C49 N1 124.8(5) . . ?
O11 C49 C48 119.4(5) . . ?
N1 C49 C48 115.8(5) . . ?
N1 C50 C51 111.3(4) . . ?
N1 C50 H50A 109.4 . . ?
C51 C50 H50A 109.4 . . ?
N1 C50 H50B 109.4 . . ?
C51 C50 H50B 109.4 . . ?
H50A C50 H50B 108.0 . . ?
C50 C51 C52 115.5(4) . . ?
C50 C51 H51A 108.4 . . ?
C52 C51 H51A 108.4 . . ?
C50 C51 H51B 108.4 . . ?
C52 C51 H51B 108.4 . . ?
H51A C51 H51B 107.5 . . ?
C53 C52 C51 115.7(4) . . ?
C53 C52 H52A 108.4 . . ?
C51 C52 H52A 108.4 . . ?
C53 C52 H52B 108.4 . . ?
C51 C52 H52B 108.4 . . ?
H52A C52 H52B 107.4 . . ?
C52 C53 C54 114.8(4) . . ?
C52 C53 H53A 108.6 . . ?
C54 C53 H53A 108.6 . . ?
C52 C53 H53B 108.6 . . ?
C54 C53 H53B 108.6 . . ?
H53A C53 H53B 107.5 . . ?
C53 C54 C55 115.9(4) . . ?
C53 C54 H54A 108.3 . . ?
C55 C54 H54A 108.3 . . ?
C53 C54 H54B 108.3 . . ?
C55 C54 H54B 108.3 . . ?
H54A C54 H54B 107.4 . . ?
C56 C55 C54 115.0(4) . . ?
C56 C55 H55A 108.5 . . ?
C54 C55 H55A 108.5 . . ?
C56 C55 H55B 108.5 . . ?
C54 C55 H55B 108.5 . . ?
H55A C55 H55B 107.5 . . ?
C57 C56 C55 116.2(5) . . ?
C57 C56 H56A 108.2 . . ?
C55 C56 H56A 108.2 . . ?
C57 C56 H56B 108.2 . . ?
C55 C56 H56B 108.2 . . ?
H56A C56 H56B 107.4 . . ?
N2 C57 C56 111.9(4) . . ?
N2 C57 H57A 109.2 . . ?
C56 C57 H57A 109.2 . . ?
N2 C57 H57B 109.2 . . ?
C56 C57 H57B 109.2 . . ?
H57A C57 H57B 107.9 . . ?
N2 C58 C59 122.1(5) . . ?
N2 C58 H58 118.9 . . ?
C59 C58 H58 118.9 . . ?
C64 C59 C60 117.4(4) . . ?
C64 C59 C58 121.6(5) . . ?
C60 C59 C58 121.1(5) . . ?
O12 C60 C61 119.7(4) . . ?
O12 C60 C59 120.4(4) . . ?
C61 C60 C59 119.9(5) . . ?
C62 C61 C60 121.4(5) . . ?
C62 C61 H61 119.3 . . ?
C60 C61 H61 119.3 . . ?
C61 C62 C63 119.2(5) . . ?
C61 C62 H62 120.4 . . ?
C63 C62 H62 120.4 . . ?
C64 C63 C62 120.8(5) . . ?
C64 C63 Cl1 118.9(5) . . ?
C62 C63 Cl1 120.4(4) . . ?
C63 C64 C59 121.3(5) . . ?
C63 C64 H64 119.4 . . ?
C59 C64 H64 119.4 . . ?
C49 N1 C50 124.9(4) . . ?
C49 N1 H1 117.5 . . ?
C50 N1 H1 117.5 . . ?
C58 N2 C57 118.3(5) . . ?
C7 O1 C8 118.2(4) . . ?
C4 O2 C9 119.6(4) . . ?
C16 O3 C17 119.0(4) . . ?
C13 O4 C18 118.1(4) . . ?
C25 O5 C26 117.8(5) . . ?
C22 O6 C27 119.0(4) . . ?
C34 O7 C35 118.8(5) . . ?
C31 O8 C36 117.5(5) . . ?
C43 O9 C44 118.7(4) . . ?
C40 O10 C48 118.4(4) . . ?
C60 O12 H12A 109.5 . . ?

loop_
_geom_bond_atom_site_label_1
_geom_bond_atom_site_label_2
_geom_bond_distance
_geom_bond_site_symmetry_2
_geom_bond_publ_flag
C1 C41 1.500(6) . ?
C1 C2 1.525(6) . ?
C1 H1A 0.9700 . ?
C1 H1B 0.9700 . ?
C2 C3 1.380(6) . ?
C2 C7 1.381(5) . ?
C3 C4 1.382(6) . ?
C3 H3 0.9300 . ?
C4 O2 1.379(5) . ?
C4 C5 1.394(6) . ?
C5 C6 1.379(6) . ?
C5 C10 1.508(6) . ?
C6 C7 1.394(6) . ?
C6 H6 0.9300 . ?
C7 O1 1.368(5) . ?
C8 O1 1.431(5) . ?
C8 H8A 0.9600 . ?
C8 H8B 0.9600 . ?
C8 H8C 0.9600 . ?
C9 O2 1.381(6) . ?
C9 H9A 0.9600 . ?
C9 H9B 0.9600 . ?
C9 H9C 0.9600 . ?
C10 C11 1.502(6) . ?
C10 H10A 0.9700 . ?
C10 H10B 0.9700 . ?
C11 C16 1.364(6) . ?
C11 C12 1.380(6) . ?
C12 C13 1.380(6) . ?
C12 H12 0.9300 . ?
C13 C14 1.374(6) . ?
C13 O4 1.387(5) . ?
C14 C15 1.384(6) . ?
C14 C19 1.513(6) . ?
C15 C16 1.394(6) . ?
C15 H15 0.9300 . ?
C16 O3 1.379(5) . ?
C17 O3 1.396(5) . ?
C17 H17A 0.9600 . ?
C17 H17B 0.9600 . ?
C17 H17C 0.9600 . ?
C18 O4 1.391(5) . ?
C18 H18A 0.9600 . ?
C18 H18B 0.9600 . ?
C18 H18C 0.9600 . ?
C19 C20 1.513(6) . ?
C19 H19A 0.9700 . ?
C19 H19B 0.9700 . ?
C20 C21 1.385(6) . ?
C20 C25 1.387(6) . ?
C21 C22 1.385(6) . ?
C21 H21 0.9300 . ?
C22 O6 1.372(6) . ?
C22 C23 1.388(6) . ?
C23 C24 1.385(7) . ?
C23 C28 1.513(7) . ?
C24 C25 1.382(7) . ?
C24 H24 0.9300 . ?
C25 O5 1.366(6) . ?
C26 O5 1.412(6) . ?
C26 H26A 0.9600 . ?
C26 H26B 0.9600 . ?
C26 H26C 0.9600 . ?
C27 O6 1.412(5) . ?
C27 H27A 0.9600 . ?
C27 H27B 0.9600 . ?
C27 H27C 0.9600 . ?
C28 C29 1.512(7) . ?
C28 H28A 0.9700 . ?
C28 H28B 0.9700 . ?
C29 C30 1.372(7) . ?
C29 C34 1.393(6) . ?
C30 C31 1.357(7) . ?
C30 H30 0.9300 . ?
C31 C32 1.390(7) . ?
C31 O8 1.404(6) . ?
C32 C33 1.381(7) . ?
C32 C37 1.504(7) . ?
C33 C34 1.374(7) . ?
C33 H33 0.9300 . ?
C34 O7 1.374(6) . ?
C35 O7 1.397(6) . ?
C35 H35A 0.9600 . ?
C35 H35B 0.9600 . ?
C35 H35C 0.9600 . ?
C36 O8 1.413(6) . ?
C36 H36A 0.9600 . ?
C36 H36B 0.9600 . ?
C36 H36C 0.9600 . ?
C37 C38 1.532(7) . ?
C37 H37A 0.9700 . ?
C37 H37B 0.9700 . ?
C38 C43 1.370(6) . ?
C38 C39 1.394(6) . ?
C39 C40 1.361(6) . ?
C39 H39 0.9300 . ?
C40 O10 1.387(5) . ?
C40 C41 1.396(6) . ?
C41 C42 1.375(6) . ?
C42 C43 1.364(6) . ?
C42 H42 0.9300 . ?
C43 O9 1.371(5) . ?
C44 O9 1.387(6) . ?
C44 C45 1.529(4) . ?
C44 H44A 0.9700 . ?
C44 H44B 0.9700 . ?
C45 C46 1.525(5) . ?
C45 H45A 0.9700 . ?
C45 H45B 0.9700 . ?
C46 C47 1.524(5) . ?
C46 H46A 0.9700 . ?
C46 H46B 0.9700 . ?
C47 H47A 0.9600 . ?
C47 H47B 0.9600 . ?
C47 H47C 0.9600 . ?
C48 O10 1.439(5) . ?
C48 C49 1.513(7) . ?
C48 H48A 0.9700 . ?
C48 H48B 0.9700 . ?
C49 O11 1.207(5) . ?
C49 N1 1.324(6) . ?
C50 N1 1.434(6) . ?
C50 C51 1.493(6) . ?
C50 H50A 0.9700 . ?
C50 H50B 0.9700 . ?
C51 C52 1.498(6) . ?
C51 H51A 0.9700 . ?
C51 H51B 0.9700 . ?
C52 C53 1.485(6) . ?
C52 H52A 0.9700 . ?
C52 H52B 0.9700 . ?
C53 C54 1.500(7) . ?
C53 H53A 0.9700 . ?
C53 H53B 0.9700 . ?
C54 C55 1.521(6) . ?
C54 H54A 0.9700 . ?
C54 H54B 0.9700 . ?
C55 C56 1.487(7) . ?
C55 H55A 0.9700 . ?
C55 H55B 0.9700 . ?
C56 C57 1.485(6) . ?
C56 H56A 0.9700 . ?
C56 H56B 0.9700 . ?
C57 N2 1.448(6) . ?
C57 H57A 0.9700 . ?
C57 H57B 0.9700 . ?
C58 N2 1.263(6) . ?
C58 C59 1.463(6) . ?
C58 H58 0.9300 . ?
C59 C64 1.387(6) . ?
C59 C60 1.410(6) . ?
C60 O12 1.354(5) . ?
C60 C61 1.392(6) . ?
C61 C62 1.354(6) . ?
C61 H61 0.9300 . ?
C62 C63 1.379(6) . ?
C62 H62 0.9300 . ?
C63 C64 1.375(6) . ?
C63 Cl1 1.734(5) . ?
C64 H64 0.9300 . ?
N1 H1 0.8600 . ?
O12 H12A 0.8200 . ?

loop_
_geom_hbond_atom_site_label_D
_geom_hbond_atom_site_label_H
_geom_hbond_atom_site_label_A
_geom_hbond_distance_DH
_geom_hbond_distance_HA
_geom_hbond_distance_DA
_geom_hbond_angle_DHA
_geom_hbond_site_symmetry_A
O12 H12A N2 0.82 1.85 2.585(5) 148.4 .
